data_2215921
loop_
_publ_author_name
'Lister, Adam R.'
'Moratti, Stephen C.'
'Simpson, Jim'

_publ_section_title
;
 4,4'-Bis(4-fluorophenylsulfonyl)oxydibenzene
;
_journal_coeditor_code GW2026
_journal_issue 11
_journal_name_full 'Acta Crystallographica Section E'
_journal_page_first o4237
_journal_page_last o4237
_journal_paper_doi 10.1107/S1600536807047204
_journal_volume 63
_journal_year 2007
_chemical_formula_iupac 'C24 H16 F2 O5 S2'
_chemical_formula_moiety 'C24 H16 F2 O5 S2'
_chemical_formula_sum 'C24 H16 F2 O5 S2'
_chemical_formula_weight 486.49
_chemical_name_common
;
Bis[4-(4-fluorophenylsulfonyl)phenyl] ether
;
_chemical_name_systematic
;
4,4'-Bis(4-fluorophenylsulfonyl)oxydibenzene
;
_space_group_IT_number 14
_symmetry_cell_setting monoclinic
_symmetry_space_group_name_Hall '-P 2ybc'
_symmetry_space_group_name_H-M 'P 1 21/c 1'
_atom_sites_solution_hydrogens geom
_atom_sites_solution_primary direct
_atom_sites_solution_secondary difmap
_cell_angle_alpha 90.00
_cell_angle_beta 102.2230(10)
_cell_angle_gamma 90.00
_cell_formula_units_Z 4
_cell_length_a 14.0437(6)
_cell_length_b 16.0590(6)
_cell_length_c 9.6644(3)
_cell_measurement_reflns_used 6093
_cell_measurement_temperature 180(2)
_cell_measurement_theta_max 22.46
_cell_measurement_theta_min 1.00
_cell_volume 2130.18(14)
_computing_cell_refinement 'SCALEPACK (Otwinowski & Minor, 1997)'
_computing_data_collection 'COLLECT (Nonius, 1998)'
_computing_data_reduction
;
SCALEPACK and DENZO (Otwinowski & Minor, 1997)
;
_computing_molecular_graphics 'ORTEP-3 (Farrugia, 1997)'
_computing_publication_material
;
SHELXL97 (Sheldrick 1997), enCIFer (Allen <i>et al.</i>,  2004)
and PLATON (Spek, 2003)
;
_computing_structure_refinement 'SHELXL97 (Sheldrick 1997)'
_computing_structure_solution 'SIR92 (Altomare <i>et al.</i>,  1993)'
_diffrn_ambient_temperature 180(2)
_diffrn_measured_fraction_theta_full 0.995
_diffrn_measured_fraction_theta_max 0.995
_diffrn_measurement_device_type 'Nonius KappaCCD'
_diffrn_measurement_method 'Thin-slice \w and \f'
_diffrn_radiation_monochromator graphite
_diffrn_radiation_source 'fine-focus sealed tube'
_diffrn_radiation_type MoK\a
_diffrn_radiation_wavelength 0.71073
_diffrn_reflns_av_R_equivalents 0.0545
_diffrn_reflns_av_sigmaI/netI 0.0521
_diffrn_reflns_limit_h_max 15
_diffrn_reflns_limit_h_min -15
_diffrn_reflns_limit_k_max 16
_diffrn_reflns_limit_k_min -17
_diffrn_reflns_limit_l_max 10
_diffrn_reflns_limit_l_min -10
_diffrn_reflns_number 10006
_diffrn_reflns_theta_full 22.42
_diffrn_reflns_theta_max 22.42
_diffrn_reflns_theta_min 3.52
_diffrn_standards_number 0
_exptl_absorpt_coefficient_mu 0.303
_exptl_absorpt_correction_T_max 0.996
_exptl_absorpt_correction_T_min 0.954
_exptl_absorpt_correction_type multi-scan
_exptl_absorpt_process_details '(SORTAV; Blessing, 1995)'
_exptl_crystal_colour colourless
_exptl_crystal_density_diffrn 1.517
_exptl_crystal_density_method 'not measured'
_exptl_crystal_description needle
_exptl_crystal_F_000 1000
_exptl_crystal_size_max 0.23
_exptl_crystal_size_mid 0.07
_exptl_crystal_size_min 0.05
_refine_diff_density_max 0.276
_refine_diff_density_min -0.336
_refine_ls_extinction_method none
_refine_ls_goodness_of_fit_ref 1.063
_refine_ls_hydrogen_treatment constr
_refine_ls_matrix_type full
_refine_ls_number_parameters 298
_refine_ls_number_reflns 2736
_refine_ls_number_restraints 0
_refine_ls_restrained_S_all 1.063
_refine_ls_R_factor_all 0.0616
_refine_ls_R_factor_gt 0.0392
_refine_ls_shift/su_max 0.000
_refine_ls_shift/su_mean 0.000
_refine_ls_structure_factor_coef Fsqd
_refine_ls_weighting_details 'calc w=1/[\s^2^(Fo^2^)+(0.0393P)^2^+0.9105P] where P=(Fo^2^+2Fc^2^)/3'
_refine_ls_weighting_scheme calc
_refine_ls_wR_factor_gt 0.0871
_refine_ls_wR_factor_ref 0.0964
_reflns_number_gt 2084
_reflns_number_total 2736
_reflns_threshold_expression I>2\s(I)
_cod_data_source_file gw2026.cif
_cod_data_source_block I
_cod_original_sg_symbol_H-M 'P 21/c'
_cod_database_code 2215921
_cod_database_fobs_code 2215921

loop_
_symmetry_equiv_pos_as_xyz
'x, y, z'
'-x, y+1/2, -z+1/2'
'-x, -y, -z'
'x, -y-1/2, z-1/2'

loop_
_atom_site_type_symbol
_atom_site_label
_atom_site_fract_x
_atom_site_fract_y
_atom_site_fract_z
_atom_site_U_iso_or_equiv
_atom_site_adp_type
_atom_site_calc_flag
_atom_site_refinement_flags
_atom_site_occupancy
S S1 -0.13021(6) 0.01325(5) -0.26488(8) 0.0311(3) Uani d . 1
S S2 0.48394(6) 0.32919(6) 0.15358(8) 0.0318(3) Uani d . 1
O O1 -0.21631(15) -0.01428(14) -0.2205(2) 0.0387(6) Uani d . 1
O O2 -0.06039(15) -0.04715(13) -0.2910(2) 0.0364(6) Uani d . 1
O O3 0.06855(15) 0.26534(14) 0.1351(2) 0.0386(6) Uani d . 1
O O4 0.48671(16) 0.35984(15) 0.0145(2) 0.0428(6) Uani d . 1
O O5 0.53284(15) 0.25302(14) 0.2019(2) 0.0439(6) Uani d . 1
F F1 -0.25344(14) 0.20090(14) -0.79030(19) 0.0568(6) Uani d . 1
F F2 0.65833(17) 0.59150(16) 0.5413(2) 0.0847(8) Uani d . 1
C C1 -0.2260(2) 0.1570(2) -0.6682(3) 0.0370(9) Uani d . 1
C C2 -0.1336(2) 0.1256(2) -0.6377(3) 0.0406(9) Uani d . 1
H H2A -0.0907 0.1334 -0.7005 0.049 Uiso calc R 1
C C3 -0.1043(2) 0.0820(2) -0.5124(3) 0.0341(8) Uani d . 1
H H3A -0.0404 0.0596 -0.4879 0.041 Uiso calc R 1
C C4 -0.1681(2) 0.0710(2) -0.4232(3) 0.0285(8) Uani d . 1
C C5 -0.2618(2) 0.1028(2) -0.4580(3) 0.0347(9) Uani d . 1
H H5A -0.3056 0.0944 -0.3967 0.042 Uiso calc R 1
C C6 -0.2913(2) 0.1470(2) -0.5834(3) 0.0394(9) Uani d . 1
H H6A -0.3551 0.1696 -0.6092 0.047 Uiso calc R 1
C C7 -0.0686(2) 0.08542(19) -0.1416(3) 0.0266(8) Uani d . 1
C C8 0.0317(2) 0.0945(2) -0.1237(3) 0.0309(8) Uani d . 1
H H8A 0.0670 0.0599 -0.1747 0.037 Uiso calc R 1
C C9 0.0800(2) 0.1539(2) -0.0319(3) 0.0316(8) Uani d . 1
H H9A 0.1484 0.1607 -0.0197 0.038 Uiso calc R 1
C C10 0.0276(2) 0.2034(2) 0.0422(3) 0.0275(8) Uani d . 1
C C11 -0.0724(2) 0.1941(2) 0.0261(3) 0.0306(8) Uani d . 1
H H11A -0.1075 0.2284 0.0780 0.037 Uiso calc R 1
C C12 -0.1202(2) 0.1350(2) -0.0651(3) 0.0314(8) Uani d . 1
H H12A -0.1886 0.1279 -0.0761 0.038 Uiso calc R 1
C C13 0.1672(2) 0.2833(2) 0.1457(3) 0.0308(8) Uani d . 1
C C14 0.1924(2) 0.3476(2) 0.0666(3) 0.0367(9) Uani d . 1
H H14A 0.1435 0.3803 0.0081 0.044 Uiso calc R 1
C C15 0.2898(2) 0.3641(2) 0.0732(3) 0.0372(9) Uani d . 1
H H15A 0.3083 0.4079 0.0182 0.045 Uiso calc R 1
C C16 0.3603(2) 0.31666(19) 0.1601(3) 0.0266(8) Uani d . 1
C C17 0.3337(2) 0.2549(2) 0.2444(3) 0.0336(8) Uani d . 1
H H17A 0.3823 0.2246 0.3079 0.040 Uiso calc R 1
C C18 0.2363(2) 0.2377(2) 0.2360(3) 0.0337(8) Uani d . 1
H H18A 0.2173 0.1947 0.2921 0.040 Uiso calc R 1
C C19 0.5321(2) 0.4080(2) 0.2748(3) 0.0285(8) Uani d . 1
C C20 0.5202(2) 0.4902(2) 0.2328(3) 0.0392(9) Uani d . 1
H H20A 0.4836 0.5037 0.1412 0.047 Uiso calc R 1
C C21 0.5614(3) 0.5524(2) 0.3236(4) 0.0483(10) Uani d . 1
H H21A 0.5527 0.6093 0.2969 0.058 Uiso calc R 1
C C22 0.6147(3) 0.5304(3) 0.4519(4) 0.0495(11) Uani d . 1
C C23 0.6269(2) 0.4498(3) 0.4990(4) 0.0481(10) Uani d . 1
H H23A 0.6635 0.4372 0.5910 0.058 Uiso calc R 1
C C24 0.5846(2) 0.3878(2) 0.4090(3) 0.0387(9) Uani d . 1
H H24A 0.5912 0.3313 0.4384 0.046 Uiso calc R 1

loop_
_atom_site_aniso_label
_atom_site_aniso_U_11
_atom_site_aniso_U_22
_atom_site_aniso_U_33
_atom_site_aniso_U_12
_atom_site_aniso_U_13
_atom_site_aniso_U_23
S1 0.0289(5) 0.0299(5) 0.0332(5) -0.0017(4) 0.0037(4) 0.0001(4)
S2 0.0277(5) 0.0332(6) 0.0339(5) -0.0006(4) 0.0049(4) -0.0033(4)
O1 0.0299(13) 0.0412(15) 0.0465(13) -0.0085(11) 0.0112(11) 0.0047(11)
O2 0.0341(13) 0.0312(14) 0.0415(13) 0.0064(11) 0.0029(10) -0.0002(11)
O3 0.0299(14) 0.0460(16) 0.0406(13) -0.0055(12) 0.0090(10) -0.0136(11)
O4 0.0412(14) 0.0584(17) 0.0304(12) -0.0075(13) 0.0112(10) -0.0024(11)
O5 0.0329(13) 0.0313(15) 0.0652(15) 0.0065(12) 0.0048(11) -0.0052(12)
F1 0.0491(13) 0.0766(17) 0.0446(12) 0.0151(12) 0.0096(10) 0.0244(11)
F2 0.0787(17) 0.090(2) 0.0900(17) -0.0365(15) 0.0284(14) -0.0590(16)
C1 0.038(2) 0.041(2) 0.0298(19) 0.0054(18) 0.0020(17) 0.0033(16)
C2 0.038(2) 0.048(2) 0.039(2) 0.0067(19) 0.0164(16) 0.0064(18)
C3 0.0279(19) 0.034(2) 0.0409(19) 0.0040(16) 0.0087(16) 0.0009(16)
C4 0.0277(19) 0.028(2) 0.0284(17) -0.0005(16) 0.0024(15) -0.0021(14)
C5 0.0267(19) 0.042(2) 0.0367(19) -0.0009(17) 0.0092(15) -0.0020(17)
C6 0.0261(19) 0.050(2) 0.040(2) 0.0070(18) 0.0027(16) 0.0015(18)
C7 0.0252(19) 0.027(2) 0.0269(16) 0.0006(15) 0.0033(14) 0.0038(14)
C8 0.0274(19) 0.038(2) 0.0286(17) 0.0045(16) 0.0086(14) -0.0002(16)
C9 0.0193(17) 0.045(2) 0.0304(17) -0.0031(17) 0.0051(14) -0.0017(17)
C10 0.028(2) 0.030(2) 0.0238(16) -0.0020(16) 0.0036(14) -0.0003(15)
C11 0.0254(19) 0.038(2) 0.0302(17) 0.0028(16) 0.0088(14) -0.0003(16)
C12 0.0228(18) 0.037(2) 0.0338(18) -0.0001(17) 0.0040(15) 0.0034(16)
C13 0.0248(19) 0.041(2) 0.0265(17) -0.0019(17) 0.0059(15) -0.0082(16)
C14 0.030(2) 0.042(2) 0.0357(18) 0.0065(17) 0.0017(15) 0.0091(17)
C15 0.033(2) 0.038(2) 0.041(2) -0.0004(18) 0.0082(16) 0.0093(17)
C16 0.0307(19) 0.023(2) 0.0245(16) 0.0006(15) 0.0014(14) -0.0026(15)
C17 0.038(2) 0.030(2) 0.0303(17) 0.0003(17) 0.0019(15) 0.0025(16)
C18 0.037(2) 0.031(2) 0.0350(19) -0.0043(17) 0.0109(16) 0.0034(16)
C19 0.0231(17) 0.030(2) 0.0334(18) -0.0038(16) 0.0092(14) -0.0007(16)
C20 0.043(2) 0.037(2) 0.0411(19) -0.0020(19) 0.0153(17) 0.0013(18)
C21 0.053(2) 0.034(2) 0.064(3) -0.010(2) 0.026(2) -0.005(2)
C22 0.038(2) 0.056(3) 0.059(3) -0.016(2) 0.020(2) -0.033(2)
C23 0.036(2) 0.071(3) 0.035(2) 0.000(2) 0.0025(16) -0.011(2)
C24 0.035(2) 0.046(2) 0.0335(19) 0.0066(18) 0.0026(16) 0.0006(17)

loop_
_atom_type_symbol
_atom_type_description
_atom_type_scat_dispersion_real
_atom_type_scat_dispersion_imag
_atom_type_scat_source
C C 0.0033 0.0016 'International Tables Vol C Tables 4.2.6.8 and 6.1.1.4'
H H 0.0000 0.0000 'International Tables Vol C Tables 4.2.6.8 and 6.1.1.4'
F F 0.0171 0.0103 'International Tables Vol C Tables 4.2.6.8 and 6.1.1.4'
O O 0.0106 0.0060 'International Tables Vol C Tables 4.2.6.8 and 6.1.1.4'
S S 0.1246 0.1234 'International Tables Vol C Tables 4.2.6.8 and 6.1.1.4'

loop_
_geom_angle_atom_site_label_1
_geom_angle_atom_site_label_2
_geom_angle_atom_site_label_3
_geom_angle
O1 S1 O2 119.54(14)
O1 S1 C7 109.04(14)
O2 S1 C7 107.93(13)
O1 S1 C4 107.54(14)
O2 S1 C4 107.03(14)
C7 S1 C4 104.80(14)
O5 S2 O4 119.39(15)
O5 S2 C19 107.87(14)
O4 S2 C19 107.08(15)
O5 S2 C16 107.39(14)
O4 S2 C16 107.11(13)
C19 S2 C16 107.50(14)
C10 O3 C13 117.9(2)
F1 C1 C6 118.7(3)
F1 C1 C2 117.5(3)
C6 C1 C2 123.8(3)
C1 C2 C3 118.0(3)
C1 C2 H2A 121.0
C3 C2 H2A 121.0
C4 C3 C2 120.0(3)
C4 C3 H3A 120.0
C2 C3 H3A 120.0
C3 C4 C5 120.7(3)
C3 C4 S1 119.4(2)
C5 C4 S1 119.9(2)
C4 C5 C6 119.5(3)
C4 C5 H5A 120.2
C6 C5 H5A 120.2
C1 C6 C5 118.1(3)
C1 C6 H6A 121.0
C5 C6 H6A 121.0
C8 C7 C12 120.2(3)
C8 C7 S1 119.7(2)
C12 C7 S1 120.1(2)
C9 C8 C7 120.0(3)
C9 C8 H8A 120.0
C7 C8 H8A 120.0
C8 C9 C10 119.2(3)
C8 C9 H9A 120.4
C10 C9 H9A 120.4
O3 C10 C9 123.8(3)
O3 C10 C11 115.0(3)
C9 C10 C11 121.2(3)
C12 C11 C10 119.6(3)
C12 C11 H11A 120.2
C10 C11 H11A 120.2
C11 C12 C7 119.9(3)
C11 C12 H12A 120.1
C7 C12 H12A 120.1
C18 C13 C14 121.6(3)
C18 C13 O3 119.6(3)
C14 C13 O3 118.8(3)
C13 C14 C15 119.2(3)
C13 C14 H14A 120.4
C15 C14 H14A 120.4
C14 C15 C16 119.7(3)
C14 C15 H15A 120.1
C16 C15 H15A 120.1
C17 C16 C15 120.3(3)
C17 C16 S2 119.6(2)
C15 C16 S2 119.9(2)
C18 C17 C16 119.8(3)
C18 C17 H17A 120.1
C16 C17 H17A 120.1
C13 C18 C17 119.3(3)
C13 C18 H18A 120.4
C17 C18 H18A 120.4
C20 C19 C24 120.3(3)
C20 C19 S2 119.1(2)
C24 C19 S2 120.5(3)
C21 C20 C19 120.0(3)
C21 C20 H20A 120.0
C19 C20 H20A 120.0
C22 C21 C20 118.1(4)
C22 C21 H21A 120.9
C20 C21 H21A 120.9
C21 C22 F2 118.7(4)
C21 C22 C23 123.8(3)
F2 C22 C23 117.5(4)
C24 C23 C22 117.9(3)
C24 C23 H23A 121.0
C22 C23 H23A 121.0
C23 C24 C19 119.8(3)
C23 C24 H24A 120.1
C19 C24 H24A 120.1

loop_
_geom_bond_atom_site_label_1
_geom_bond_atom_site_label_2
_geom_bond_distance
S1 O1 1.436(2)
S1 O2 1.439(2)
S1 C7 1.754(3)
S1 C4 1.772(3)
S2 O5 1.432(2)
S2 O4 1.440(2)
S2 C19 1.759(3)
S2 C16 1.762(3)
O3 C10 1.381(4)
O3 C13 1.397(4)
F1 C1 1.359(4)
F2 C22 1.363(4)
C1 C6 1.362(4)
C1 C2 1.365(4)
C2 C3 1.383(4)
C2 H2A 0.9500
C3 C4 1.380(4)
C3 H3A 0.9500
C4 C5 1.384(4)
C5 C6 1.390(4)
C5 H5A 0.9500
C6 H6A 0.9500
C7 C8 1.390(4)
C7 C12 1.391(4)
C8 C9 1.379(4)
C8 H8A 0.9500
C9 C10 1.382(4)
C9 H9A 0.9500
C10 C11 1.387(4)
C11 C12 1.370(4)
C11 H11A 0.9500
C12 H12A 0.9500
C13 C18 1.372(4)
C13 C14 1.376(5)
C14 C15 1.381(4)
C14 H14A 0.9500
C15 C16 1.384(4)
C15 H15A 0.9500
C16 C17 1.384(4)
C17 C18 1.382(4)
C17 H17A 0.9500
C18 H18A 0.9500
C19 C20 1.381(5)
C19 C24 1.387(4)
C20 C21 1.374(5)
C20 H20A 0.9500
C21 C22 1.353(5)
C21 H21A 0.9500
C22 C23 1.372(5)
C23 C24 1.371(5)
C23 H23A 0.9500
C24 H24A 0.9500

loop_
_geom_hbond_atom_site_label_D
_geom_hbond_atom_site_label_H
_geom_hbond_atom_site_label_A
_geom_hbond_site_symmetry_A
_geom_hbond_distance_DH
_geom_hbond_distance_HA
_geom_hbond_distance_DA
_geom_hbond_angle_DHA
C2 H2A O2 3_554 0.95 2.55 3.206(4) 126.4
C6 H6A O5 1_454 0.95 2.53 3.337(4) 143.2
C14 H14A O2 2_554 0.95 2.47 3.361(4) 156.8
C17 H17A O4 4_566 0.95 2.60 3.529(4) 167.6
C11 H11A F1 1_556 0.95 2.67 3.396(4) 133.8
C23 H23A F1 4_667 0.95 2.65 3.373(5) 133.2
C11 H11A Cg1 4_566 0.95 2.97 3.541(3) 120

loop_
_geom_torsion_atom_site_label_1
_geom_torsion_atom_site_label_2
_geom_torsion_atom_site_label_3
_geom_torsion_atom_site_label_4
_geom_torsion
F1 C1 C2 C3 178.9(3)
C6 C1 C2 C3 -0.9(5)
C1 C2 C3 C4 0.3(5)
C2 C3 C4 C5 0.5(5)
C2 C3 C4 S1 178.7(3)
O1 S1 C4 C3 -159.3(3)
O2 S1 C4 C3 -29.7(3)
C7 S1 C4 C3 84.8(3)
O1 S1 C4 C5 18.9(3)
O2 S1 C4 C5 148.6(3)
C7 S1 C4 C5 -97.0(3)
C3 C4 C5 C6 -0.8(5)
S1 C4 C5 C6 -179.1(2)
F1 C1 C6 C5 -179.2(3)
C2 C1 C6 C5 0.5(5)
C4 C5 C6 C1 0.4(5)
O1 S1 C7 C8 152.6(2)
O2 S1 C7 C8 21.3(3)
C4 S1 C7 C8 -92.5(3)
O1 S1 C7 C12 -29.3(3)
O2 S1 C7 C12 -160.6(2)
C4 S1 C7 C12 85.6(3)
C12 C7 C8 C9 -1.2(4)
S1 C7 C8 C9 176.9(2)
C7 C8 C9 C10 0.5(5)
C13 O3 C10 C9 5.3(4)
C13 O3 C10 C11 -174.0(3)
C8 C9 C10 O3 -179.0(3)
C8 C9 C10 C11 0.2(5)
O3 C10 C11 C12 179.1(3)
C9 C10 C11 C12 -0.2(5)
C10 C11 C12 C7 -0.6(5)
C8 C7 C12 C11 1.3(4)
S1 C7 C12 C11 -176.9(2)
C10 O3 C13 C18 -85.5(3)
C10 O3 C13 C14 95.6(4)
C18 C13 C14 C15 3.1(5)
O3 C13 C14 C15 -178.0(3)
C13 C14 C15 C16 -0.8(5)
C14 C15 C16 C17 -2.5(5)
C14 C15 C16 S2 172.6(2)
O5 S2 C16 C17 19.8(3)
O4 S2 C16 C17 149.1(2)
C19 S2 C16 C17 -96.1(3)
O5 S2 C16 C15 -155.3(2)
O4 S2 C16 C15 -26.0(3)
C19 S2 C16 C15 88.8(3)
C15 C16 C17 C18 3.5(5)
S2 C16 C17 C18 -171.6(2)
C14 C13 C18 C17 -2.1(5)
O3 C13 C18 C17 179.0(3)
C16 C17 C18 C13 -1.3(5)
O5 S2 C19 C20 160.3(2)
O4 S2 C19 C20 30.7(3)
C16 S2 C19 C20 -84.1(3)
O5 S2 C19 C24 -17.1(3)
O4 S2 C19 C24 -146.8(2)
C16 S2 C19 C24 98.4(3)
C24 C19 C20 C21 0.7(5)
S2 C19 C20 C21 -176.8(3)
C19 C20 C21 C22 1.3(5)
C20 C21 C22 F2 178.1(3)
C20 C21 C22 C23 -2.6(6)
C21 C22 C23 C24 1.7(6)
F2 C22 C23 C24 -179.0(3)
C22 C23 C24 C19 0.4(5)
C20 C19 C24 C23 -1.6(5)
S2 C19 C24 C23 175.8(3)

loop_
_cod_related_entry_id
_cod_related_entry_database
_cod_related_entry_code
1 ChemSpider 15319421
